data_7058422
loop_
_publ_author_name
'Tian, Aixiang'
'Fu, Yubo'
'Cui, Hongtao'
'Ying, Jun'
'Yang, Mengle'
'Yang, Yan'
'Wang, Xiuli'

_publ_section_title
;
 A series of metal-organic loops templated by [SiMo12O40]4- and
 [\b-Mo8O26]4- anions by using double chelate ligands: amperometric
 sensoring and selective photocatalytic properties
;
_journal_name_full 'New Journal of Chemistry'
_journal_paper_doi 10.1039/C9NJ02224D
_journal_year 2019
_chemical_formula_moiety 'C56 H40 Ag4 N16, Mo12 O40 Si'
_chemical_formula_sum 'C56 H40 Ag4 Mo12 N16 O40 Si'
_chemical_formula_weight 3187.89
_chemical_name_systematic
;
 ? 
;
_space_group_crystal_system tetragonal
_space_group_IT_number 88
_space_group_name_Hall '-I 4ad'
_space_group_name_H-M_alt 'I 41/a'
_symmetry_space_group_name_Hall '-I 4ad'
_symmetry_space_group_name_H-M 'I 41/a :2'
_atom_sites_solution_hydrogens geom
_audit_creation_date 2019-05-15
_audit_creation_method
;
Olex2 1.2
(compiled 2018.05.29 svn.r3508 for OlexSys, GUI svn.r5506)
;
_audit_update_record
;
2019-05-16 deposited with the CCDC.    2019-05-26 downloaded from the CCDC.
;
_cell_angle_alpha 90
_cell_angle_beta 90
_cell_angle_gamma 90
_cell_formula_units_Z 4
_cell_length_a 23.1326(10)
_cell_length_b 23.1326(10)
_cell_length_c 14.8376(8)
_cell_measurement_reflns_used 5181
_cell_measurement_temperature 293(2)
_cell_measurement_theta_max 24.979
_cell_measurement_theta_min 2.400
_cell_volume 7939.9(6)
_computing_cell_refinement 'SAINT v8.34A (Bruker, 2013)'
_computing_data_collection 'SMART (Bruker, 2001)'
_computing_data_reduction 'SAINT v8.34A (Bruker, 2013)'
_computing_molecular_graphics 'Olex2 (Dolomanov et al., 2009)'
_computing_publication_material 'Olex2 (Dolomanov et al., 2009)'
_computing_structure_refinement 'ShelXL (Sheldrick, 2015)'
_computing_structure_solution 'SHELXS-97 (Sheldrick, 1990)'
_diffrn_ambient_temperature 293(2)
_diffrn_measured_fraction_theta_full 0.979
_diffrn_measured_fraction_theta_max 1.000
_diffrn_measurement_device_type 'Bruker P4'
_diffrn_measurement_method '\w scans'
_diffrn_radiation_monochromator graphite
_diffrn_radiation_type MoK\a
_diffrn_radiation_wavelength 0.71073
_diffrn_reflns_av_R_equivalents 0.0472
_diffrn_reflns_av_unetI/netI 0.0273
_diffrn_reflns_Laue_measured_fraction_full 0.979
_diffrn_reflns_Laue_measured_fraction_max 1.000
_diffrn_reflns_limit_h_max 21
_diffrn_reflns_limit_h_min -27
_diffrn_reflns_limit_k_max 27
_diffrn_reflns_limit_k_min -27
_diffrn_reflns_limit_l_max 17
_diffrn_reflns_limit_l_min -17
_diffrn_reflns_number 22512
_diffrn_reflns_point_group_measured_fraction_full 0.979
_diffrn_reflns_point_group_measured_fraction_max 1.000
_diffrn_reflns_theta_full 25.242
_diffrn_reflns_theta_max 25.072
_diffrn_reflns_theta_min 1.630
_exptl_absorpt_coefficient_mu 2.903
_exptl_absorpt_correction_T_max 0.647
_exptl_absorpt_correction_T_min 0.578
_exptl_absorpt_correction_type none
_exptl_crystal_colour yellow
_exptl_crystal_colour_primary yellow
_exptl_crystal_density_diffrn 2.667
_exptl_crystal_density_method 'not measured'
_exptl_crystal_description block
_exptl_crystal_F_000 6056
_exptl_crystal_size_max 0.21
_exptl_crystal_size_mid 0.16
_exptl_crystal_size_min 0.15
_refine_diff_density_max 0.931
_refine_diff_density_min -1.225
_refine_diff_density_rms 0.107
_refine_ls_extinction_method none
_refine_ls_goodness_of_fit_ref 1.032
_refine_ls_hydrogen_treatment constr
_refine_ls_matrix_type full
_refine_ls_number_parameters 291
_refine_ls_number_reflns 3521
_refine_ls_number_restraints 0
_refine_ls_restrained_S_all 1.032
_refine_ls_R_factor_all 0.0447
_refine_ls_R_factor_gt 0.0300
_refine_ls_shift/su_max 0.001
_refine_ls_shift/su_mean 0.000
_refine_ls_structure_factor_coef Fsqd
_refine_ls_weighting_details 'w=1/[\s^2^(Fo^2^)+(0.0277P)^2^+61.9805P] where P=(Fo^2^+2Fc^2^)/3'
_refine_ls_weighting_scheme calc
_refine_ls_wR_factor_gt 0.0682
_refine_ls_wR_factor_ref 0.0747
_reflns_Friedel_coverage 0.000
_reflns_number_gt 2799
_reflns_number_total 3521
_reflns_threshold_expression 'I > 2\s(I)'
_cod_data_source_file c9nj02224d2.cif
_cod_data_source_block 2
_cod_original_cell_volume 7939.9(8)
_cod_database_code 7058422
_shelxl_version_number 2014/6
_shelx_space_group_comment
;
The symmetry employed for this shelxl refinement is uniquely defined
by the following loop, which should always be used as a source of
symmetry information in preference to the above space-group names.
They are only intended as comments.
;
_olex2_refinement_description
;
1. Fixed Uiso
 At 1.2 times of:
  All C(H) groups
2.a Aromatic/amide H refined with riding coordinates:
 C1(H1), C2(H2), C3(H3), C4(H4), C6(H6), C65(H65), C13(H13), C14(H14),
 C15(H15), C20(H20)
;
_olex2_submission_special_instructions 'No special instructions were received'

loop_
_space_group_symop_operation_xyz
'x, y, z'
'-x, -y+1/2, z'
'-y+3/4, x+1/4, z+1/4'
'y+1/4, -x+1/4, z+1/4'
'x+1/2, y+1/2, z+1/2'
'-x+1/2, -y+1, z+1/2'
'-y+5/4, x+3/4, z+3/4'
'y+3/4, -x+3/4, z+3/4'
'-x, -y, -z'
'x, y-1/2, -z'
'y-3/4, -x-1/4, -z-1/4'
'-y-1/4, x-1/4, -z-1/4'
'-x+1/2, -y+1/2, -z+1/2'
'x+1/2, y, -z+1/2'
'y-1/4, -x+1/4, -z+1/4'
'-y+1/4, x+1/4, -z+1/4'

loop_
_atom_site_label
_atom_site_type_symbol
_atom_site_fract_x
_atom_site_fract_y
_atom_site_fract_z
_atom_site_U_iso_or_equiv
_atom_site_adp_type
_atom_site_occupancy
_atom_site_site_symmetry_order
_atom_site_calc_flag
_atom_site_refinement_flags_posn
_atom_site_refinement_flags_adp
_atom_site_refinement_flags_occupancy
Ag1 Ag 0.52564(2) 0.03136(2) 0.29421(4) 0.05368(17) Uani 1 1 d . . .
Si1 Si 0.5000 0.2500 -0.1250 0.0185(6) Uani 1 4 d S T P
O1 O 0.47800(15) 0.11393(15) -0.2020(3) 0.0320(9) Uani 1 1 d . . .
N1 N 0.4588(2) 0.1074(3) 0.3542(4) 0.0536(15) Uani 1 1 d . . .
C1 C 0.4226(3) 0.1689(3) 0.4672(4) 0.0495(17) Uani 1 1 d . . .
H1 H 0.4304 0.1965 0.5112 0.059 Uiso 1 1 calc R . .
Mo5 Mo 0.52588(2) 0.14597(2) -0.29341(4) 0.03065(14) Uani 1 1 d . . .
O2 O 0.44975(16) 0.17323(16) 0.1047(2) 0.0322(9) Uani 1 1 d . . .
N2 N 0.44084(18) 0.02579(19) 0.2231(3) 0.0314(11) Uani 1 1 d . . .
C2 C 0.4380(2) -0.0026(2) 0.1450(4) 0.0346(13) Uani 1 1 d . . .
H2 H 0.4658 -0.0307 0.1336 0.042 Uiso 1 1 calc R . .
Mo3 Mo 0.41530(2) 0.12332(2) -0.11775(3) 0.02881(13) Uani 1 1 d . . .
O3 O 0.37000(15) 0.15680(15) -0.0224(3) 0.0331(9) Uani 1 1 d . . .
C3 C 0.6253(3) -0.0492(3) 0.3645(5) 0.0468(16) Uani 1 1 d . . .
H3 H 0.5981 -0.0774 0.3507 0.056 Uiso 1 1 calc R . .
Mo4 Mo 0.51532(2) 0.14247(2) 0.04216(3) 0.02675(13) Uani 1 1 d . . .
O4 O 0.55716(16) 0.21160(15) 0.0745(3) 0.0324(9) Uani 1 1 d . . .
C4 C 0.3565(2) 0.0493(2) 0.0962(4) 0.0354(13) Uani 1 1 d . . .
H4 H 0.3289 0.0582 0.0527 0.042 Uiso 1 1 calc R . .
C5 C 0.3582(2) 0.1190(2) 0.3783(4) 0.0327(13) Uani 1 1 d . . .
C6 C 0.4671(3) 0.1412(3) 0.4251(5) 0.059(2) Uani 1 1 d . . .
H6 H 0.5045 0.1462 0.4468 0.071 Uiso 1 1 calc R . .
O6 O 0.37648(17) 0.06326(17) -0.1381(3) 0.0418(10) Uani 1 1 d . . .
O7 O 0.46823(14) 0.20234(14) -0.0620(2) 0.0250(8) Uani 1 1 d . . .
C8 C 0.4044(2) 0.0975(2) 0.3267(4) 0.0335(13) Uani 1 1 d . . .
N10 N 0.3680(2) 0.1566(2) 0.4454(3) 0.0438(13) Uani 1 1 d . . .
O10 O 0.46640(15) 0.09306(15) -0.0254(2) 0.0300(8) Uani 1 1 d . . .
O11 O 0.38419(15) 0.17622(15) -0.2007(3) 0.0311(8) Uani 1 1 d . . .
C11 C 0.3996(2) 0.0654(2) 0.2396(4) 0.0294(12) Uani 1 1 d . . .
C65 C 0.6800(3) -0.0671(3) 0.3868(5) 0.0461(16) Uani 1 1 d . . .
H65 H 0.6892 -0.1062 0.3897 0.055 Uiso 1 1 calc R . .
C12 C 0.6486(2) 0.0466(2) 0.3810(4) 0.0326(13) Uani 1 1 d . . .
N13 N 0.6084(2) 0.0060(2) 0.3614(4) 0.0403(12) Uani 1 1 d . . .
C13 C 0.7048(2) 0.0317(3) 0.4020(4) 0.0390(14) Uani 1 1 d . . .
H13 H 0.7319 0.0603 0.4145 0.047 Uiso 1 1 calc R . .
C14 C 0.7208(3) -0.0255(3) 0.4045(4) 0.0420(15) Uani 1 1 d . . .
H14 H 0.7587 -0.0359 0.4179 0.050 Uiso 1 1 calc R . .
C15 C 0.3573(2) 0.0789(2) 0.1770(4) 0.0339(13) Uani 1 1 d . . .
H15 H 0.3300 0.1074 0.1891 0.041 Uiso 1 1 calc R . .
C20 C 0.3964(2) 0.0070(2) 0.0803(4) 0.0367(14) Uani 1 1 d . . .
H20 H 0.3956 -0.0146 0.0275 0.044 Uiso 1 1 calc R . .
O40 O 0.52286(18) 0.09403(18) -0.3734(3) 0.0466(11) Uani 1 1 d . . .
O41 O 0.53975(17) 0.09501(17) 0.1196(3) 0.0381(10) Uani 1 1 d . . .

loop_
_atom_site_aniso_label
_atom_site_aniso_U_11
_atom_site_aniso_U_22
_atom_site_aniso_U_33
_atom_site_aniso_U_23
_atom_site_aniso_U_13
_atom_site_aniso_U_12
Ag1 0.0311(3) 0.0620(3) 0.0679(4) -0.0152(3) -0.0165(3) 0.0060(2)
Si1 0.0174(8) 0.0174(8) 0.0206(14) 0.000 0.000 0.000
O1 0.028(2) 0.028(2) 0.040(2) 0.0044(17) -0.0021(17) 0.0058(15)
N1 0.033(3) 0.077(4) 0.051(4) -0.024(3) -0.005(3) -0.001(3)
C1 0.047(4) 0.060(4) 0.041(4) -0.014(3) 0.005(3) -0.012(3)
Mo5 0.0215(2) 0.0294(3) 0.0411(3) -0.0194(2) 0.0016(2) 0.00097(18)
O2 0.034(2) 0.034(2) 0.028(2) 0.0009(17) 0.0037(17) -0.0025(17)
N2 0.026(2) 0.029(2) 0.040(3) -0.002(2) 0.000(2) 0.0016(19)
C2 0.037(3) 0.025(3) 0.041(4) -0.006(3) 0.008(3) 0.002(2)
Mo3 0.0333(3) 0.0227(3) 0.0304(3) 0.0025(2) -0.0070(2) -0.01360(19)
O3 0.029(2) 0.030(2) 0.041(2) 0.0009(17) -0.0003(17) -0.0026(16)
C3 0.047(4) 0.032(3) 0.062(5) -0.009(3) -0.008(3) -0.004(3)
Mo4 0.0253(2) 0.0292(3) 0.0257(2) 0.0108(2) -0.00485(19) -0.00272(18)
O4 0.034(2) 0.028(2) 0.035(2) -0.0012(17) 0.0003(17) -0.0067(16)
C4 0.028(3) 0.040(3) 0.038(3) 0.008(3) -0.004(3) -0.004(3)
C5 0.037(3) 0.027(3) 0.033(3) -0.002(2) 0.003(3) -0.002(2)
C6 0.042(4) 0.089(6) 0.047(4) -0.027(4) -0.007(3) -0.006(4)
O6 0.045(2) 0.031(2) 0.050(3) -0.0028(19) -0.007(2) -0.0132(18)
O7 0.0214(18) 0.0223(18) 0.031(2) -0.0010(15) 0.0007(15) -0.0007(14)
C8 0.033(3) 0.033(3) 0.034(3) -0.004(2) 0.002(3) -0.001(2)
N10 0.045(3) 0.046(3) 0.041(3) -0.012(3) 0.006(2) -0.009(2)
O10 0.028(2) 0.0254(19) 0.037(2) 0.0000(16) -0.0021(17) -0.0008(15)
O11 0.0235(19) 0.033(2) 0.037(2) 0.0032(18) -0.0005(16) 0.0013(15)
C11 0.024(3) 0.028(3) 0.036(3) -0.002(2) 0.000(2) -0.003(2)
C65 0.051(4) 0.032(3) 0.055(4) -0.003(3) -0.001(3) 0.008(3)
C12 0.027(3) 0.034(3) 0.036(3) -0.007(3) -0.003(2) 0.004(2)
N13 0.030(3) 0.036(3) 0.054(3) -0.006(2) -0.011(2) -0.002(2)
C13 0.028(3) 0.037(3) 0.053(4) -0.011(3) -0.003(3) 0.002(2)
C14 0.036(3) 0.040(4) 0.051(4) -0.011(3) -0.007(3) 0.008(3)
C15 0.027(3) 0.034(3) 0.041(3) -0.001(3) 0.006(3) 0.003(2)
C20 0.040(3) 0.033(3) 0.037(3) -0.002(3) 0.003(3) -0.006(3)
O40 0.047(3) 0.042(2) 0.050(3) -0.023(2) 0.003(2) 0.003(2)
O41 0.041(2) 0.038(2) 0.036(2) 0.0130(18) -0.0076(18) -0.0040(18)

loop_
_atom_type_symbol
_atom_type_description
_atom_type_scat_dispersion_real
_atom_type_scat_dispersion_imag
_atom_type_scat_source
C C 0.0033 0.0016 'International Tables Vol C Tables 4.2.6.8 and 6.1.1.4'
H H 0.0000 0.0000 'International Tables Vol C Tables 4.2.6.8 and 6.1.1.4'
N N 0.0061 0.0033 'International Tables Vol C Tables 4.2.6.8 and 6.1.1.4'
O O 0.0106 0.0060 'International Tables Vol C Tables 4.2.6.8 and 6.1.1.4'
Si Si 0.0817 0.0704 'International Tables Vol C Tables 4.2.6.8 and 6.1.1.4'
Mo Mo -1.6832 0.6857 'International Tables Vol C Tables 4.2.6.8 and 6.1.1.4'
Ag Ag -0.8971 1.1015 'International Tables Vol C Tables 4.2.6.8 and 6.1.1.4'

loop_
_geom_angle_atom_site_label_1
_geom_angle_atom_site_label_2
_geom_angle_atom_site_label_3
_geom_angle
_geom_angle_site_symmetry_1
_geom_angle_site_symmetry_3
N1 Ag1 N10 78.79(17) . 12_656
N2 Ag1 N1 70.50(16) . .
N2 Ag1 N10 127.93(16) . 12_656
N2 Ag1 N13 161.50(17) . .
N13 Ag1 N1 123.63(18) . .
N13 Ag1 N10 69.66(16) . 12_656
O7 Si1 O7 109.41(12) 2_655 11_665
O7 Si1 O7 109.41(12) . 12_655
O7 Si1 O7 109.41(12) 2_655 12_655
O7 Si1 O7 109.41(12) . 11_665
O7 Si1 O7 109.6(2) 11_665 12_655
O7 Si1 O7 109.6(2) . 2_655
Mo5 O1 Mo3 149.0(2) . .
C6 N1 Ag1 127.4(5) . .
C6 N1 C8 118.5(6) . .
C8 N1 Ag1 110.5(4) . .
N10 C1 C6 120.2(6) . .
O1 Mo5 O2 159.76(16) . 12_655
O1 Mo5 O3 89.29(15) . 12_655
O1 Mo5 O7 85.84(14) . 12_655
O2 Mo5 O7 74.04(13) 12_655 12_655
O3 Mo5 O2 86.99(16) 12_655 12_655
O3 Mo5 O7 73.22(13) 12_655 12_655
O4 Mo5 O1 86.53(15) 11_665 .
O4 Mo5 O2 89.72(16) 11_665 12_655
O4 Mo5 O3 158.65(16) 11_665 12_655
O4 Mo5 O7 85.59(14) 11_665 12_655
O40 Mo5 O1 101.51(19) . .
O40 Mo5 O2 98.72(19) . 12_655
O40 Mo5 O3 99.62(18) . 12_655
O40 Mo5 O4 101.74(19) . 11_665
O40 Mo5 O7 169.83(16) . 12_655
Mo4 O2 Mo5 120.39(19) . 11_665
C2 N2 Ag1 118.8(4) . .
C2 N2 C11 117.3(5) . .
C11 N2 Ag1 119.9(4) . .
N2 C2 C20 124.0(5) . .
O1 Mo3 O7 85.64(14) . .
O1 Mo3 O10 87.65(15) . .
O3 Mo3 O1 158.85(15) . .
O3 Mo3 O7 73.25(13) . .
O3 Mo3 O10 87.59(16) . .
O6 Mo3 O1 101.09(18) . .
O6 Mo3 O3 100.01(18) . .
O6 Mo3 O7 169.69(17) . .
O6 Mo3 O10 98.86(17) . .
O6 Mo3 O11 102.48(18) . .
O10 Mo3 O7 73.42(13) . .
O11 Mo3 O1 86.37(15) . .
O11 Mo3 O3 90.60(16) . .
O11 Mo3 O7 85.61(14) . .
O11 Mo3 O10 158.56(15) . .
Mo3 O3 Mo5 121.77(19) . 11_665
N13 C3 C65 124.5(6) . .
O2 Mo4 O4 88.22(16) . .
O2 Mo4 O7 74.46(14) . .
O2 Mo4 O11 159.19(15) . 12_655
O4 Mo4 O7 84.68(14) . .
O10 Mo4 O2 90.44(16) . .
O10 Mo4 O4 158.54(16) . .
O10 Mo4 O7 74.34(13) . .
O10 Mo4 O11 89.22(15) . 12_655
O11 Mo4 O4 84.56(15) 12_655 .
O11 Mo4 O7 85.43(14) 12_655 .
O41 Mo4 O2 100.19(18) . .
O41 Mo4 O4 101.66(17) . .
O41 Mo4 O7 171.71(16) . .
O41 Mo4 O10 99.66(17) . .
O41 Mo4 O11 100.38(18) . 12_655
Mo5 O4 Mo4 151.1(2) 12_655 .
C20 C4 C15 119.7(5) . .
C8 C5 C12 125.5(5) . 11_666
N10 C5 C8 120.2(5) . .
N10 C5 C12 114.1(5) . 11_666
N1 C6 C1 122.1(6) . .
Si1 O7 Mo5 124.17(17) . 11_665
Si1 O7 Mo3 124.19(18) . .
Si1 O7 Mo4 124.83(17) . .
Mo5 O7 Mo3 91.76(12) 11_665 .
Mo4 O7 Mo5 91.06(12) . 11_665
Mo4 O7 Mo3 90.84(11) . .
N1 C8 C5 119.2(5) . .
N1 C8 C11 114.7(5) . .
C5 C8 C11 126.1(5) . .
C1 N10 Ag1 126.7(4) . 11_666
C1 N10 C5 118.6(5) . .
C5 N10 Ag1 108.0(4) . 11_666
Mo4 O10 Mo3 121.32(18) . .
Mo3 O11 Mo4 151.8(2) . 11_665
N2 C11 C8 116.2(5) . .
N2 C11 C15 122.2(5) . .
C15 C11 C8 121.4(5) . .
C3 C65 C14 117.9(6) . .
N13 C12 C5 117.2(5) . 12_656
N13 C12 C13 121.4(5) . .
C13 C12 C5 121.2(5) . 12_656
C3 N13 Ag1 121.0(4) . .
C3 N13 C12 117.1(5) . .
C12 N13 Ag1 120.1(4) . .
C14 C13 C12 120.0(5) . .
C65 C14 C13 119.0(6) . .
C4 C15 C11 118.8(5) . .
C4 C20 C2 117.9(6) . .

loop_
_geom_bond_atom_site_label_1
_geom_bond_atom_site_label_2
_geom_bond_distance
_geom_bond_site_symmetry_2
Ag1 N1 2.505(5) .
Ag1 N2 2.231(4) .
Ag1 N10 2.550(5) 12_656
Ag1 N13 2.237(5) .
Si1 O7 1.622(3) 11_665
Si1 O7 1.622(3) 12_655
Si1 O7 1.622(3) .
Si1 O7 1.622(3) 2_655
O1 Mo5 1.901(4) .
O1 Mo3 1.927(4) .
N1 C6 1.324(8) .
N1 C8 1.343(7) .
C1 C6 1.364(9) .
C1 N10 1.335(8) .
Mo5 O2 1.940(4) 12_655
Mo5 O3 1.934(4) 12_655
Mo5 O4 1.897(3) 11_665
Mo5 O7 2.344(3) 12_655
Mo5 O40 1.690(4) .
O2 Mo5 1.940(4) 11_665
O2 Mo4 1.915(4) .
N2 C2 1.333(7) .
N2 C11 1.346(7) .
C2 C20 1.377(8) .
Mo3 O3 1.923(4) .
Mo3 O6 1.682(4) .
Mo3 O7 2.350(3) .
Mo3 O10 1.940(4) .
Mo3 O11 1.879(4) .
O3 Mo5 1.934(4) 11_665
C3 C65 1.372(9) .
C3 N13 1.336(8) .
Mo4 O4 1.930(3) .
Mo4 O7 2.344(3) .
Mo4 O10 1.895(4) .
Mo4 O11 1.926(4) 12_655
Mo4 O41 1.686(4) .
O4 Mo5 1.897(3) 12_655
C4 C15 1.380(8) .
C4 C20 1.367(8) .
C5 C8 1.406(8) .
C5 N10 1.342(7) .
C5 C12 1.486(8) 11_666
O7 Mo5 2.344(3) 11_665
C8 C11 1.495(8) .
N10 Ag1 2.550(5) 11_666
O11 Mo4 1.926(4) 11_665
C11 C15 1.383(8) .
C65 C14 1.373(9) .
C12 C5 1.486(8) 12_656
C12 N13 1.352(7) .
C12 C13 1.382(8) .
C13 C14 1.374(8) .
